data_7205515
loop_
_publ_author_name
'Fenton, Hazel'
'Tidmarsh, Ian S.'
'Ward, Michael D.'

_publ_section_title
;
 Luminescent silver(i) coordination networks based on
 bis-(3,5-dimethylpyrazolyl)naphthalene ligands
;
_journal_issue 5
_journal_name_full CrystEngComm
_journal_page_first 1432
_journal_paper_doi 10.1039/c0ce00690d
_journal_volume 13
_journal_year 2011
_chemical_formula_sum 'C68 H75 Ag2 N15 O6'
_chemical_formula_weight 1414.17
_chemical_name_systematic
;
?
;
_space_group_IT_number 19
_symmetry_cell_setting orthorhombic
_symmetry_space_group_name_Hall 'P 2ac 2ab'
_symmetry_space_group_name_H-M 'P 21 21 21'
_atom_sites_solution_hydrogens geom
_atom_sites_solution_primary direct
_atom_sites_solution_secondary difmap
_audit_creation_method SHELXL-97
_cell_angle_alpha 90.00
_cell_angle_beta 90.00
_cell_angle_gamma 90.00
_cell_formula_units_Z 4
_cell_length_a 16.3239(18)
_cell_length_b 19.566(2)
_cell_length_c 20.852(2)
_cell_measurement_reflns_used 9636
_cell_measurement_temperature 100(2)
_cell_measurement_theta_max 27.37
_cell_measurement_theta_min 2.30
_cell_volume 6660.0(12)
_computing_cell_refinement 'Bruker SMART'
_computing_data_collection 'Bruker SMART'
_computing_data_reduction 'Bruker SAINT'
_computing_molecular_graphics 'Bruker SHELXTL'
_computing_publication_material 'Bruker SHELXTL'
_computing_structure_refinement 'Bruker SHELXTL'
_computing_structure_solution 'Bruker SHELXTL'
_diffrn_ambient_temperature 100(2)
_diffrn_measured_fraction_theta_full 0.999
_diffrn_measured_fraction_theta_max 0.999
_diffrn_measurement_device_type 'CCD area detector'
_diffrn_measurement_method 'phi and omega scans'
_diffrn_radiation_monochromator graphite
_diffrn_radiation_source 'sealed tube'
_diffrn_radiation_type MoK\a
_diffrn_radiation_wavelength 0.71073
_diffrn_reflns_av_R_equivalents 0.0414
_diffrn_reflns_av_sigmaI/netI 0.0241
_diffrn_reflns_limit_h_max 20
_diffrn_reflns_limit_h_min -20
_diffrn_reflns_limit_k_max 24
_diffrn_reflns_limit_k_min -24
_diffrn_reflns_limit_l_max 26
_diffrn_reflns_limit_l_min -26
_diffrn_reflns_number 119532
_diffrn_reflns_theta_full 26.37
_diffrn_reflns_theta_max 26.37
_diffrn_reflns_theta_min 1.58
_exptl_absorpt_coefficient_mu 0.651
_exptl_absorpt_correction_T_max 0.8808
_exptl_absorpt_correction_T_min 0.8287
_exptl_absorpt_correction_type multi-scan
_exptl_absorpt_process_details SADABS
_exptl_crystal_colour colourless
_exptl_crystal_density_diffrn 1.410
_exptl_crystal_density_method 'not measured'
_exptl_crystal_description block
_exptl_crystal_F_000 2920
_exptl_crystal_size_max 0.30
_exptl_crystal_size_mid 0.30
_exptl_crystal_size_min 0.20
_refine_diff_density_max 0.988
_refine_diff_density_min -0.552
_refine_diff_density_rms 0.097
_refine_ls_abs_structure_details 'Flack H D (1983), Acta Cryst. A39, 876-881'
_refine_ls_abs_structure_Flack -0.01(2)
_refine_ls_extinction_method none
_refine_ls_goodness_of_fit_ref 1.068
_refine_ls_hydrogen_treatment constr
_refine_ls_matrix_type full
_refine_ls_number_parameters 842
_refine_ls_number_reflns 13604
_refine_ls_number_restraints 52
_refine_ls_restrained_S_all 1.071
_refine_ls_R_factor_all 0.0466
_refine_ls_R_factor_gt 0.0423
_refine_ls_shift/su_max 0.002
_refine_ls_shift/su_mean 0.000
_refine_ls_structure_factor_coef Fsqd
_refine_ls_weighting_details 'calc w=1/[\s^2^(Fo^2^)+(0.0727P)^2^+8.2884P] where P=(Fo^2^+2Fc^2^)/3'
_refine_ls_weighting_scheme calc
_refine_ls_wR_factor_gt 0.1178
_refine_ls_wR_factor_ref 0.1218
_reflns_number_gt 12662
_reflns_number_total 13604
_reflns_threshold_expression >2sigma(I)
_cod_data_source_file C0CE00690D.TXT
_cod_data_source_block imw1191p212121
_cod_depositor_comments
;
The following automatic conversions were performed:
'_symmetry_cell_setting' value 'Orthorhombic' changed to 'orthorhombic'
according to '/home/saulius/struct/CIF-dictionaries/cif_core.dic'
dictionary named 'cif_core.dic' version 2.4.1 from 2010-06-29.

Automatic conversion script
Id: cif_fix_enum 1555 2011-01-17 13:19:09Z saulius 
;
_cod_original_sg_symbol_H-M 'P2(1)2(1)2(1) '
_cod_database_code 7205515

loop_
_symmetry_equiv_pos_as_xyz
'x, y, z'
'-x+1/2, -y, z+1/2'
'-x, y+1/2, -z+1/2'
'x+1/2, -y+1/2, -z'

loop_
_atom_site_label
_atom_site_type_symbol
_atom_site_fract_x
_atom_site_fract_y
_atom_site_fract_z
_atom_site_U_iso_or_equiv
_atom_site_adp_type
_atom_site_occupancy
_atom_site_symmetry_multiplicity
_atom_site_calc_flag
_atom_site_refinement_flags
_atom_site_disorder_assembly
_atom_site_disorder_group
Ag1 Ag 0.711946(19) 0.248082(17) 0.753856(15) 0.03160(9) Uani 1 1 d . . .
Ag2 Ag 1.030610(19) 0.025699(18) 0.985514(16) 0.03145(9) Uani 1 1 d . . .
N111 N 0.8867(2) 0.30738(19) 0.79640(18) 0.0280(8) Uani 1 1 d . . .
N112 N 0.8065(2) 0.32236(19) 0.78470(17) 0.0268(7) Uani 1 1 d . . .
C115 C 0.9254(3) 0.3614(2) 0.8236(2) 0.0299(9) Uani 1 1 d . . .
C114 C 0.8696(3) 0.4126(2) 0.8304(2) 0.0287(9) Uani 1 1 d . . .
H114 H 0.8782 0.4567 0.8483 0.034 Uiso 1 1 calc R . .
C113 C 0.7965(3) 0.3860(2) 0.8051(2) 0.0292(9) Uani 1 1 d . . .
C117 C 1.0141(3) 0.3583(3) 0.8420(3) 0.0412(12) Uani 1 1 d . . .
H11A H 1.0226 0.3212 0.8728 0.062 Uiso 1 1 calc R . .
H11B H 1.0303 0.4018 0.8616 0.062 Uiso 1 1 calc R . .
H11C H 1.0474 0.3500 0.8037 0.062 Uiso 1 1 calc R . .
C116 C 0.7151(3) 0.4211(3) 0.7995(2) 0.0375(10) Uani 1 1 d . . .
H11D H 0.6754 0.3899 0.7799 0.056 Uiso 1 1 calc R . .
H11E H 0.7208 0.4620 0.7727 0.056 Uiso 1 1 calc R . .
H11F H 0.6960 0.4343 0.8423 0.056 Uiso 1 1 calc R . .
C118 C 0.9173(3) 0.2396(2) 0.7805(2) 0.0297(9) Uani 1 1 d . . .
H11G H 0.9778 0.2412 0.7774 0.036 Uiso 1 1 calc R . .
H11H H 0.8956 0.2259 0.7380 0.036 Uiso 1 1 calc R . .
N121 N 0.8470(2) 0.05568(18) 1.03601(18) 0.0270(7) Uani 1 1 d . . .
N122 N 0.9277(2) 0.05069(17) 1.05165(17) 0.0240(7) Uani 1 1 d . . .
C125 C 0.8030(3) 0.0819(2) 1.0852(2) 0.0304(9) Uani 1 1 d . . .
C124 C 0.8577(3) 0.0938(2) 1.1349(2) 0.0324(10) Uani 1 1 d . . .
H124 H 0.8457 0.1119 1.1761 0.039 Uiso 1 1 calc R . .
C123 C 0.9339(3) 0.0737(2) 1.1115(2) 0.0283(9) Uani 1 1 d . . .
C127 C 0.7131(3) 0.0934(3) 1.0822(3) 0.0428(11) Uani 1 1 d . . .
H12A H 0.7013 0.1306 1.0521 0.064 Uiso 1 1 calc R . .
H12B H 0.6927 0.1055 1.1249 0.064 Uiso 1 1 calc R . .
H12C H 0.6859 0.0515 1.0675 0.064 Uiso 1 1 calc R . .
C126 C 1.0158(3) 0.0761(3) 1.1431(2) 0.0367(11) Uani 1 1 d . . .
H12D H 1.0479 0.0360 1.1303 0.055 Uiso 1 1 calc R . .
H12E H 1.0087 0.0761 1.1898 0.055 Uiso 1 1 calc R . .
H12F H 1.0446 0.1178 1.1300 0.055 Uiso 1 1 calc R . .
C128 C 0.8208(3) 0.0369(2) 0.9721(2) 0.0302(9) Uani 1 1 d . . .
H12G H 0.7605 0.0315 0.9719 0.036 Uiso 1 1 calc R . .
H12H H 0.8452 -0.0079 0.9609 0.036 Uiso 1 1 calc R . .
C131 C 0.8927(2) 0.1867(2) 0.8299(2) 0.0268(9) Uani 1 1 d . . .
C132 C 0.8787(3) 0.2053(2) 0.8921(2) 0.0297(9) Uani 1 1 d . . .
H132 H 0.8839 0.2520 0.9041 0.036 Uiso 1 1 calc R . .
C133 C 0.8564(3) 0.1563(2) 0.9389(2) 0.0287(9) Uani 1 1 d . . .
H133 H 0.8495 0.1701 0.9822 0.034 Uiso 1 1 calc R . .
C134 C 0.8447(2) 0.0885(2) 0.9220(2) 0.0253(8) Uani 1 1 d . . .
C135 C 0.8570(2) 0.0679(2) 0.8574(2) 0.0256(8) Uani 1 1 d . . .
C136 C 0.8848(2) 0.1171(2) 0.8107(2) 0.0260(8) Uani 1 1 d . . .
C141 C 0.8416(3) -0.0008(2) 0.8366(2) 0.0289(9) Uani 1 1 d . . .
H141 H 0.8199 -0.0330 0.8661 0.035 Uiso 1 1 calc R . .
C142 C 0.8576(3) -0.0208(2) 0.7747(2) 0.0339(9) Uani 1 1 d . . .
H142 H 0.8468 -0.0665 0.7617 0.041 Uiso 1 1 calc R . .
C143 C 0.8904(3) 0.0268(3) 0.7304(2) 0.0336(9) Uani 1 1 d . . .
H143 H 0.9042 0.0125 0.6882 0.040 Uiso 1 1 calc R . .
C144 C 0.9025(2) 0.0940(2) 0.7484(2) 0.0307(9) Uani 1 1 d . . .
H144 H 0.9233 0.1255 0.7178 0.037 Uiso 1 1 calc R . .
N211 N 0.6229(2) 0.29390(19) 0.62072(18) 0.0317(8) Uani 1 1 d . . .
N212 N 0.6130(2) 0.27389(18) 0.68300(18) 0.0292(8) Uani 1 1 d . . .
C215 C 0.5505(3) 0.3140(2) 0.5940(2) 0.0392(11) Uani 1 1 d . . .
C214 C 0.4924(3) 0.3074(2) 0.6406(3) 0.0414(12) Uani 1 1 d . . .
H214 H 0.4358 0.3179 0.6369 0.050 Uiso 1 1 calc R . .
C213 C 0.5332(3) 0.2819(2) 0.6953(2) 0.0335(9) Uani 1 1 d . . .
C217 C 0.5465(4) 0.3365(3) 0.5259(3) 0.0572(16) Uani 1 1 d . . .
H21A H 0.5855 0.3738 0.5189 0.086 Uiso 1 1 calc R . .
H21B H 0.4909 0.3524 0.5162 0.086 Uiso 1 1 calc R . .
H21C H 0.5603 0.2980 0.4978 0.086 Uiso 1 1 calc R . .
C216 C 0.4984(3) 0.2626(3) 0.7582(3) 0.0454(12) Uani 1 1 d . . .
H21D H 0.4618 0.2233 0.7529 0.068 Uiso 1 1 calc R . .
H21E H 0.4674 0.3012 0.7758 0.068 Uiso 1 1 calc R . .
H21F H 0.5428 0.2505 0.7877 0.068 Uiso 1 1 calc R . .
C218 C 0.7023(3) 0.2857(2) 0.5913(2) 0.0354(10) Uani 1 1 d . . .
H21G H 0.6961 0.2888 0.5442 0.042 Uiso 1 1 calc R . .
H21H H 0.7233 0.2394 0.6014 0.042 Uiso 1 1 calc R . .
N221 N 0.9168(2) 0.56216(19) 0.66202(18) 0.0271(8) Uani 1 1 d . . .
N222 N 0.9309(2) 0.58438(18) 0.60181(17) 0.0267(7) Uani 1 1 d . . .
C225 C 0.8888(3) 0.6110(2) 0.7013(2) 0.0320(9) Uani 1 1 d . . .
C224 C 0.8828(3) 0.6694(2) 0.6647(2) 0.0340(10) Uani 1 1 d . . .
H224 H 0.8644 0.7132 0.6783 0.041 Uiso 1 1 calc R . .
C223 C 0.9093(3) 0.6510(2) 0.6034(2) 0.0313(9) Uani 1 1 d . . .
C227 C 0.8674(4) 0.5992(3) 0.7707(2) 0.0447(12) Uani 1 1 d . . .
H22A H 0.8236 0.5651 0.7737 0.067 Uiso 1 1 calc R . .
H22B H 0.8488 0.6422 0.7900 0.067 Uiso 1 1 calc R . .
H22C H 0.9159 0.5827 0.7937 0.067 Uiso 1 1 calc R . .
C226 C 0.9147(3) 0.6937(3) 0.5436(2) 0.0428(12) Uani 1 1 d . . .
H22D H 0.9460 0.6689 0.5109 0.064 Uiso 1 1 calc R . .
H22E H 0.9422 0.7369 0.5534 0.064 Uiso 1 1 calc R . .
H22F H 0.8594 0.7030 0.5275 0.064 Uiso 1 1 calc R . .
C228 C 0.9394(3) 0.4909(2) 0.6776(2) 0.0284(9) Uani 1 1 d . . .
H22G H 0.9445 0.4865 0.7247 0.034 Uiso 1 1 calc R . .
H22H H 0.9938 0.4810 0.6587 0.034 Uiso 1 1 calc R . .
C231 C 0.7652(3) 0.3382(2) 0.61286(19) 0.0279(9) Uani 1 1 d . . .
C232 C 0.7406(3) 0.4040(2) 0.6248(2) 0.0296(9) Uani 1 1 d . . .
H232 H 0.6845 0.4159 0.6199 0.036 Uiso 1 1 calc R . .
C233 C 0.7978(3) 0.4545(2) 0.6442(2) 0.0278(9) Uani 1 1 d . . .
H233 H 0.7800 0.5003 0.6506 0.033 Uiso 1 1 calc R . .
C234 C 0.8790(3) 0.4379(2) 0.65381(19) 0.0251(8) Uani 1 1 d . . .
C235 C 0.9060(3) 0.3694(2) 0.64262(19) 0.0251(8) Uani 1 1 d . . .
C236 C 0.8489(3) 0.3200(2) 0.62016(19) 0.0277(9) Uani 1 1 d . . .
C241 C 0.9881(3) 0.3496(2) 0.6537(2) 0.0307(9) Uani 1 1 d . . .
H241 H 1.0256 0.3823 0.6701 0.037 Uiso 1 1 calc R . .
C242 C 1.0152(3) 0.2843(3) 0.6415(2) 0.0365(11) Uani 1 1 d . . .
H242 H 1.0707 0.2725 0.6494 0.044 Uiso 1 1 calc R . .
C243 C 0.9606(3) 0.2353(2) 0.6175(2) 0.0386(11) Uani 1 1 d . . .
H243 H 0.9789 0.1901 0.6088 0.046 Uiso 1 1 calc R . .
C244 C 0.8792(3) 0.2536(3) 0.6065(2) 0.0344(9) Uani 1 1 d . . .
H244 H 0.8428 0.2205 0.5892 0.041 Uiso 1 1 calc R . .
N311 N 0.6648(2) 0.08819(18) 0.78909(18) 0.0290(8) Uani 1 1 d . . .
N312 N 0.6747(2) 0.15427(19) 0.80982(18) 0.0298(8) Uani 1 1 d . . .
C315 C 0.6363(3) 0.0465(2) 0.8357(2) 0.0335(10) Uani 1 1 d . . .
C314 C 0.6264(3) 0.0877(3) 0.8895(2) 0.0365(10) Uani 1 1 d . . .
H314 H 0.6070 0.0740 0.9305 0.044 Uiso 1 1 calc R . .
C313 C 0.6507(3) 0.1532(2) 0.8710(2) 0.0316(9) Uani 1 1 d . . .
C317 C 0.6199(3) -0.0277(3) 0.8261(3) 0.0482(12) Uani 1 1 d . . .
H31A H 0.5769 -0.0334 0.7938 0.072 Uiso 1 1 calc R . .
H31B H 0.6020 -0.0480 0.8667 0.072 Uiso 1 1 calc R . .
H31C H 0.6701 -0.0504 0.8115 0.072 Uiso 1 1 calc R . .
C316 C 0.6524(3) 0.2178(3) 0.9095(2) 0.0414(11) Uani 1 1 d . . .
H31D H 0.6701 0.2558 0.8821 0.062 Uiso 1 1 calc R . .
H31E H 0.6907 0.2127 0.9453 0.062 Uiso 1 1 calc R . .
H31F H 0.5974 0.2273 0.9261 0.062 Uiso 1 1 calc R . .
C318 C 0.6884(3) 0.0718(3) 0.7235(2) 0.0336(10) Uani 1 1 d . . .
H31G H 0.6992 0.0221 0.7206 0.040 Uiso 1 1 calc R . .
H31H H 0.7402 0.0959 0.7134 0.040 Uiso 1 1 calc R . .
C321 C 0.6253(3) 0.0907(2) 0.6735(2) 0.0261(8) Uani 1 1 d . . .
C322 C 0.5439(3) 0.0951(2) 0.6891(2) 0.0274(8) Uani 1 1 d . . .
H322 H 0.5269 0.0864 0.7319 0.033 Uiso 1 1 calc R . .
C323 C 0.4846(3) 0.1124(2) 0.6420(2) 0.0306(9) Uani 1 1 d . . .
H323 H 0.4284 0.1139 0.6536 0.037 Uiso 1 1 calc R . .
C324 C 0.5066(3) 0.1268(2) 0.5804(2) 0.0296(9) Uani 1 1 d . . .
C325 C 0.5909(3) 0.1251(2) 0.5628(2) 0.0284(9) Uani 1 1 d . . .
C326 C 0.6509(3) 0.1045(2) 0.6090(2) 0.0272(9) Uani 1 1 d . . .
C331 C 0.6196(3) 0.1429(2) 0.5002(2) 0.0343(10) Uani 1 1 d . . .
H331 H 0.5818 0.1592 0.4691 0.041 Uiso 1 1 calc R . .
C332 C 0.7009(3) 0.1368(2) 0.4843(2) 0.0397(11) Uani 1 1 d . . .
H332 H 0.7185 0.1490 0.4424 0.048 Uiso 1 1 calc R . .
C333 C 0.7581(3) 0.1131(2) 0.5285(2) 0.0377(11) Uani 1 1 d . . .
H333 H 0.8139 0.1080 0.5165 0.045 Uiso 1 1 calc R . .
C334 C 0.7335(3) 0.0972(2) 0.5893(2) 0.0328(10) Uani 1 1 d . . .
H334 H 0.7728 0.0808 0.6192 0.039 Uiso 1 1 calc R . .
N411 N 1.1353(2) -0.04040(19) 1.02127(18) 0.0315(8) Uani 1 1 d . . .
N412 N 1.1336(2) -0.1078(2) 1.03956(19) 0.0347(9) Uani 1 1 d . . .
C413 C 1.2069(3) -0.1281(3) 1.0639(2) 0.0408(11) Uani 1 1 d . . .
C414 C 1.2575(3) -0.0721(3) 1.0609(2) 0.0427(12) Uani 1 1 d . . .
H414 H 1.3131 -0.0701 1.0741 0.051 Uiso 1 1 calc R . .
C415 C 1.2111(3) -0.0185(3) 1.0346(2) 0.0366(10) Uani 1 1 d . . .
C416 C 1.2205(4) -0.1984(3) 1.0879(3) 0.0583(16) Uani 1 1 d . . .
H41F H 1.1837 -0.2073 1.1241 0.087 Uiso 1 1 calc R . .
H41G H 1.2774 -0.2033 1.1020 0.087 Uiso 1 1 calc R . .
H41H H 1.2093 -0.2312 1.0535 0.087 Uiso 1 1 calc R . .
C417 C 1.2356(3) 0.0542(3) 1.0205(3) 0.0499(13) Uani 1 1 d . . .
H41A H 1.2348 0.0619 0.9740 0.075 Uiso 1 1 calc R . .
H41B H 1.2909 0.0626 1.0370 0.075 Uiso 1 1 calc R . .
H41C H 1.1969 0.0855 1.0412 0.075 Uiso 1 1 calc R . .
C418 C 1.0576(3) -0.1459(3) 1.0305(2) 0.0378(11) Uani 1 1 d . . .
H41D H 1.0692 -0.1955 1.0335 0.045 Uiso 1 1 calc R . .
H41E H 1.0358 -0.1365 0.9871 0.045 Uiso 1 1 calc R . .
N1 N 0.7620(2) 0.8168(2) 0.77963(19) 0.0353(9) Uani 1 1 d . . .
O1 O 0.7926(3) 0.8327(3) 0.8316(2) 0.0703(14) Uani 1 1 d . . .
O2 O 0.6878(3) 0.8094(3) 0.7762(3) 0.0700(13) Uani 1 1 d . . .
O3 O 0.8044(3) 0.8152(2) 0.7300(2) 0.0596(11) Uani 1 1 d . . .
N2 N 0.5260(2) 0.96621(16) 0.05548(15) 0.0573(12) Uani 1 1 d D . .
O4X O 0.4549(3) 0.9876(3) 0.0641(3) 0.0855(17) Uiso 0.849(6) 1 d PDU A 1
O5X O 0.5570(3) 0.9250(3) 0.0941(2) 0.0746(15) Uiso 0.849(6) 1 d PDU A 1
O6X O 0.5658(3) 0.9852(2) 0.0076(2) 0.0608(13) Uiso 0.849(6) 1 d PDU A 1
O4Y O 0.4917(10) 1.0078(4) 0.0190(6) 0.076(2) Uiso 0.151(6) 1 d PDU A 2
O5Y O 0.4888(10) 0.9437(7) 0.1033(4) 0.077(2) Uiso 0.151(6) 1 d PDU A 2
O6Y O 0.5974(3) 0.9469(7) 0.0440(8) 0.071(2) Uiso 0.151(6) 1 d PDU A 2
N1SX N 0.6616(9) 0.6057(7) 0.7167(7) 0.063(3) Uiso 0.402(3) 1 d PDU B 1
C2SX C 0.6714(8) 0.6540(6) 0.6860(6) 0.037(2) Uiso 0.402(3) 1 d PDU B 1
C3SX C 0.6800(7) 0.7168(5) 0.6398(5) 0.0264(19) Uiso 0.402(3) 1 d PDU B 1
H3S1 H 0.7188 0.7057 0.6055 0.040 Uiso 0.402(3) 1 calc PR B 1
H3S2 H 0.7001 0.7564 0.6639 0.040 Uiso 0.402(3) 1 calc PR B 1
H3S3 H 0.6264 0.7275 0.6211 0.040 Uiso 0.402(3) 1 calc PR B 1
N1SY N 0.5535(8) 0.6617(6) 0.5129(7) 0.045(3) Uiso 0.330(7) 1 d PD C 2
C2SY C 0.5661(8) 0.6150(6) 0.5380(6) 0.028(2) Uiso 0.330(7) 1 d PDU C 2
C3SY C 0.5797(8) 0.5476(6) 0.5716(7) 0.028(2) Uiso 0.330(7) 1 d PDU C 2
H3S4 H 0.5277 0.5311 0.5891 0.043 Uiso 0.330(7) 1 calc PR C 2
H3S5 H 0.6191 0.5539 0.6066 0.043 Uiso 0.330(7) 1 calc PR C 2
H3S6 H 0.6013 0.5142 0.5410 0.043 Uiso 0.330(7) 1 calc PR C 2
N1SZ N 0.6208(12) 0.5550(10) 0.7123(8) 0.058(3) Uiso 0.268(7) 1 d PDU D 3
C2SZ C 0.6012(10) 0.5457(8) 0.6662(7) 0.030(3) Uiso 0.268(7) 1 d PDU D 3
C3SZ C 0.5794(10) 0.5365(9) 0.5980(8) 0.031(2) Uiso 0.268(7) 1 d PDU D 3
H3S7 H 0.5589 0.5798 0.5807 0.046 Uiso 0.268(7) 1 calc PR D 3
H3S8 H 0.5367 0.5014 0.5943 0.046 Uiso 0.268(7) 1 calc PR D 3
H3S9 H 0.6279 0.5221 0.5739 0.046 Uiso 0.268(7) 1 calc PR D 3

loop_
_atom_site_aniso_label
_atom_site_aniso_U_11
_atom_site_aniso_U_22
_atom_site_aniso_U_33
_atom_site_aniso_U_23
_atom_site_aniso_U_13
_atom_site_aniso_U_12
Ag1 0.02589(15) 0.03655(17) 0.03237(16) -0.00406(15) -0.00196(13) -0.00283(13)
Ag2 0.02367(14) 0.03966(17) 0.03103(15) -0.00223(14) 0.00173(13) -0.00002(14)
N111 0.0235(17) 0.0310(19) 0.0295(18) 0.0098(15) -0.0001(14) -0.0033(14)
N112 0.0184(16) 0.0349(19) 0.0271(17) 0.0059(15) -0.0006(13) -0.0007(14)
C115 0.026(2) 0.035(2) 0.029(2) 0.0119(18) -0.0018(17) -0.0125(18)
C114 0.030(2) 0.029(2) 0.027(2) 0.0073(17) -0.0027(17) -0.0081(17)
C113 0.031(2) 0.032(2) 0.0251(19) 0.0019(16) 0.0017(17) -0.0067(18)
C117 0.025(2) 0.043(3) 0.055(3) 0.016(2) -0.009(2) -0.0059(19)
C116 0.031(2) 0.043(3) 0.038(2) -0.003(2) -0.001(2) 0.000(2)
C118 0.027(2) 0.030(2) 0.032(2) 0.0106(18) 0.0042(16) -0.0011(17)
N121 0.0218(16) 0.0269(17) 0.0322(18) 0.0078(14) 0.0022(14) 0.0022(14)
N122 0.0158(15) 0.0284(17) 0.0279(17) 0.0053(14) 0.0002(13) -0.0007(13)
C125 0.025(2) 0.033(2) 0.034(2) 0.0077(18) 0.0056(17) 0.0007(17)
C124 0.034(2) 0.032(2) 0.030(2) 0.0045(18) 0.0078(19) 0.0051(19)
C123 0.027(2) 0.027(2) 0.031(2) 0.0068(17) 0.0024(17) -0.0038(17)
C127 0.024(2) 0.053(3) 0.051(3) 0.008(2) 0.009(2) 0.006(2)
C126 0.032(3) 0.049(3) 0.029(2) 0.001(2) 0.0003(18) -0.003(2)
C128 0.0231(18) 0.032(2) 0.036(2) 0.0067(18) 0.0002(16) -0.0036(17)
C131 0.0181(18) 0.032(2) 0.031(2) 0.0122(17) -0.0029(16) -0.0037(16)
C132 0.027(2) 0.027(2) 0.035(2) 0.0022(18) -0.0025(18) -0.0009(17)
C133 0.031(2) 0.030(2) 0.026(2) 0.0046(17) 0.0005(17) -0.0031(18)
C134 0.0182(18) 0.024(2) 0.033(2) 0.0055(17) -0.0001(16) 0.0029(16)
C135 0.0190(19) 0.026(2) 0.032(2) 0.0070(17) -0.0033(16) -0.0001(16)
C136 0.0198(19) 0.032(2) 0.027(2) 0.0040(17) -0.0032(16) 0.0024(16)
C141 0.020(2) 0.030(2) 0.038(2) 0.0015(17) -0.0042(17) -0.0024(16)
C142 0.027(2) 0.027(2) 0.047(2) -0.0038(19) -0.0107(18) 0.0007(18)
C143 0.027(2) 0.039(2) 0.035(2) -0.002(2) -0.0036(17) 0.008(2)
C144 0.0212(19) 0.037(2) 0.034(2) 0.007(2) -0.0025(18) 0.0051(16)
N211 0.035(2) 0.0288(19) 0.0316(19) -0.0003(15) -0.0038(16) -0.0087(15)
N212 0.0278(18) 0.0256(17) 0.0342(19) -0.0008(14) -0.0044(15) -0.0046(14)
C215 0.045(3) 0.026(2) 0.047(3) 0.0010(19) -0.022(2) -0.0055(19)
C214 0.033(2) 0.031(2) 0.060(3) -0.003(2) -0.017(2) 0.0035(19)
C213 0.032(2) 0.026(2) 0.042(2) -0.0068(18) -0.004(2) 0.0006(19)
C217 0.077(4) 0.042(3) 0.053(3) 0.009(2) -0.019(3) -0.007(3)
C216 0.030(2) 0.053(3) 0.053(3) -0.010(3) 0.008(2) -0.001(2)
C218 0.043(3) 0.030(2) 0.033(2) -0.0039(18) -0.001(2) -0.007(2)
N221 0.0224(17) 0.0292(18) 0.0298(18) 0.0020(15) 0.0004(14) -0.0057(14)
N222 0.0282(18) 0.0262(18) 0.0259(17) 0.0019(14) -0.0051(14) -0.0071(14)
C225 0.030(2) 0.033(2) 0.033(2) -0.0018(18) 0.0001(18) -0.0060(18)
C224 0.034(2) 0.032(2) 0.036(2) -0.0020(19) -0.0002(19) -0.0018(19)
C223 0.026(2) 0.028(2) 0.040(2) 0.0028(18) -0.0048(18) -0.0064(17)
C227 0.046(3) 0.052(3) 0.036(3) 0.000(2) 0.009(2) -0.004(2)
C226 0.051(3) 0.039(3) 0.038(3) 0.011(2) -0.006(2) -0.008(2)
C228 0.028(2) 0.028(2) 0.029(2) 0.0016(16) -0.0013(16) -0.0010(16)
C231 0.038(2) 0.026(2) 0.0199(18) 0.0022(15) 0.0015(16) -0.0085(17)
C232 0.022(2) 0.038(2) 0.028(2) 0.0021(18) -0.0024(16) -0.0048(17)
C233 0.027(2) 0.027(2) 0.030(2) -0.0002(16) -0.0001(17) -0.0035(17)
C234 0.026(2) 0.026(2) 0.0237(19) 0.0047(16) -0.0002(16) -0.0019(16)
C235 0.029(2) 0.028(2) 0.0182(18) 0.0027(15) 0.0015(16) -0.0044(17)
C236 0.037(2) 0.027(2) 0.0192(18) 0.0039(16) 0.0020(17) 0.0008(18)
C241 0.027(2) 0.036(2) 0.029(2) 0.0044(18) 0.0050(17) 0.0010(18)
C242 0.035(3) 0.042(3) 0.033(2) 0.010(2) 0.0095(19) 0.012(2)
C243 0.050(3) 0.035(3) 0.031(2) 0.0013(17) 0.009(2) 0.008(2)
C244 0.049(3) 0.029(2) 0.0252(19) -0.0005(19) 0.0064(18) -0.002(2)
N311 0.0292(19) 0.0251(18) 0.0328(19) -0.0064(15) -0.0102(15) -0.0028(14)
N312 0.0311(19) 0.0269(18) 0.0313(19) -0.0046(15) -0.0070(15) -0.0035(15)
C315 0.028(2) 0.034(2) 0.038(2) 0.0035(19) -0.0090(18) -0.0043(18)
C314 0.037(3) 0.041(3) 0.032(2) 0.006(2) -0.0037(19) -0.005(2)
C313 0.025(2) 0.035(2) 0.035(2) -0.0045(19) -0.0035(18) 0.0003(18)
C317 0.047(3) 0.036(3) 0.061(3) 0.001(3) -0.013(2) -0.009(2)
C316 0.051(3) 0.041(3) 0.032(2) -0.007(2) -0.001(2) 0.005(2)
C318 0.028(2) 0.041(3) 0.032(2) -0.0081(19) -0.0078(17) 0.0043(18)
C321 0.029(2) 0.024(2) 0.0253(19) -0.0070(16) -0.0086(17) 0.0025(16)
C322 0.028(2) 0.027(2) 0.0274(19) -0.0046(15) -0.0062(17) 0.0004(17)
C323 0.026(2) 0.032(2) 0.034(2) -0.0020(18) -0.0041(17) 0.0035(17)
C324 0.034(2) 0.022(2) 0.032(2) -0.0020(16) -0.0099(18) 0.0051(17)
C325 0.039(2) 0.0167(18) 0.030(2) -0.0051(16) -0.0033(18) -0.0033(17)
C326 0.030(2) 0.0183(19) 0.033(2) -0.0072(16) -0.0030(17) -0.0012(16)
C331 0.046(3) 0.025(2) 0.032(3) -0.0017(16) -0.0065(19) -0.0048(19)
C332 0.055(3) 0.030(2) 0.034(2) -0.010(2) 0.009(2) -0.012(2)
C333 0.036(2) 0.031(2) 0.046(3) -0.012(2) 0.007(2) -0.0061(19)
C334 0.031(2) 0.030(2) 0.038(2) -0.0129(18) -0.0054(19) -0.0012(18)
N411 0.0246(17) 0.038(2) 0.0323(19) 0.0063(16) 0.0072(15) 0.0036(15)
N412 0.0273(19) 0.044(2) 0.0333(19) -0.0011(17) 0.0095(16) 0.0078(16)
C413 0.040(3) 0.052(3) 0.031(2) 0.005(2) 0.007(2) 0.016(2)
C414 0.027(2) 0.071(4) 0.031(2) 0.002(2) -0.0014(18) 0.012(2)
C415 0.027(2) 0.055(3) 0.028(2) 0.004(2) 0.0022(17) 0.005(2)
C416 0.064(4) 0.050(3) 0.061(3) 0.009(3) 0.011(3) 0.030(3)
C417 0.037(3) 0.067(4) 0.045(3) 0.010(3) -0.009(2) -0.017(2)
C418 0.038(2) 0.040(3) 0.036(2) -0.0085(19) 0.0099(19) 0.002(2)
N1 0.0292(19) 0.041(2) 0.035(2) 0.0050(17) -0.0015(16) -0.0008(16)
O1 0.083(3) 0.086(3) 0.041(2) 0.013(2) -0.013(2) -0.029(3)
O2 0.035(2) 0.091(4) 0.084(3) 0.005(3) -0.002(2) -0.003(2)
O3 0.066(3) 0.050(2) 0.063(3) -0.0171(19) 0.026(2) -0.015(2)
N2 0.073(3) 0.050(3) 0.049(3) -0.008(2) -0.003(2) -0.016(3)

loop_
_atom_type_symbol
_atom_type_description
_atom_type_scat_dispersion_real
_atom_type_scat_dispersion_imag
_atom_type_scat_source
C C 0.0033 0.0016 'International Tables Vol C Tables 4.2.6.8 and 6.1.1.4'
H H 0.0000 0.0000 'International Tables Vol C Tables 4.2.6.8 and 6.1.1.4'
N N 0.0061 0.0033 'International Tables Vol C Tables 4.2.6.8 and 6.1.1.4'
O O 0.0106 0.0060 'International Tables Vol C Tables 4.2.6.8 and 6.1.1.4'
Ag Ag -0.8971 1.1015 'International Tables Vol C Tables 4.2.6.8 and 6.1.1.4'

loop_
_geom_angle_atom_site_label_1
_geom_angle_atom_site_label_2
_geom_angle_atom_site_label_3
_geom_angle
_geom_angle_site_symmetry_1
_geom_angle_site_symmetry_3
_geom_angle_publ_flag
N112 Ag1 N212 122.99(13) . . ?
N112 Ag1 N312 124.80(13) . . ?
N212 Ag1 N312 109.20(13) . . ?
N122 Ag2 N222 126.99(12) . 3_746 ?
N122 Ag2 N411 119.32(12) . . ?
N222 Ag2 N411 110.32(13) 3_746 . ?
C115 N111 N112 110.8(4) . . ?
C115 N111 C118 130.3(4) . . ?
N112 N111 C118 118.9(4) . . ?
C113 N112 N111 105.2(4) . . ?
C113 N112 Ag1 128.5(3) . . ?
N111 N112 Ag1 125.5(3) . . ?
N111 C115 C114 107.8(4) . . ?
N111 C115 C117 121.8(4) . . ?
C114 C115 C117 130.4(5) . . ?
C115 C114 C113 104.8(4) . . ?
C115 C114 H114 127.6 . . ?
C113 C114 H114 127.6 . . ?
N112 C113 C114 111.4(4) . . ?
N112 C113 C116 121.0(4) . . ?
C114 C113 C116 127.7(4) . . ?
C115 C117 H11A 109.5 . . ?
C115 C117 H11B 109.5 . . ?
H11A C117 H11B 109.5 . . ?
C115 C117 H11C 109.5 . . ?
H11A C117 H11C 109.5 . . ?
H11B C117 H11C 109.5 . . ?
C113 C116 H11D 109.5 . . ?
C113 C116 H11E 109.5 . . ?
H11D C116 H11E 109.5 . . ?
C113 C116 H11F 109.5 . . ?
H11D C116 H11F 109.5 . . ?
H11E C116 H11F 109.5 . . ?
N111 C118 C131 112.2(4) . . ?
N111 C118 H11G 109.2 . . ?
C131 C118 H11G 109.2 . . ?
N111 C118 H11H 109.2 . . ?
C131 C118 H11H 109.2 . . ?
H11G C118 H11H 107.9 . . ?
C125 N121 N122 111.0(4) . . ?
C125 N121 C128 129.6(4) . . ?
N122 N121 C128 119.2(3) . . ?
C123 N122 N121 105.9(3) . . ?
C123 N122 Ag2 126.7(3) . . ?
N121 N122 Ag2 126.7(3) . . ?
N121 C125 C124 106.8(4) . . ?
N121 C125 C127 123.3(4) . . ?
C124 C125 C127 129.9(4) . . ?
C125 C124 C123 105.4(4) . . ?
C125 C124 H124 127.3 . . ?
C123 C124 H124 127.3 . . ?
N122 C123 C124 110.9(4) . . ?
N122 C123 C126 119.6(4) . . ?
C124 C123 C126 129.6(4) . . ?
C125 C127 H12A 109.5 . . ?
C125 C127 H12B 109.5 . . ?
H12A C127 H12B 109.5 . . ?
C125 C127 H12C 109.5 . . ?
H12A C127 H12C 109.5 . . ?
H12B C127 H12C 109.5 . . ?
C123 C126 H12D 109.5 . . ?
C123 C126 H12E 109.5 . . ?
H12D C126 H12E 109.5 . . ?
C123 C126 H12F 109.5 . . ?
H12D C126 H12F 109.5 . . ?
H12E C126 H12F 109.5 . . ?
N121 C128 C134 113.1(4) . . ?
N121 C128 H12G 109.0 . . ?
C134 C128 H12G 109.0 . . ?
N121 C128 H12H 109.0 . . ?
C134 C128 H12H 109.0 . . ?
H12G C128 H12H 107.8 . . ?
C132 C131 C136 120.5(4) . . ?
C132 C131 C118 120.5(4) . . ?
C136 C131 C118 119.1(4) . . ?
C131 C132 C133 121.1(4) . . ?
C131 C132 H132 119.5 . . ?
C133 C132 H132 119.5 . . ?
C134 C133 C132 120.7(4) . . ?
C134 C133 H133 119.7 . . ?
C132 C133 H133 119.7 . . ?
C133 C134 C135 119.5(4) . . ?
C133 C134 C128 120.2(4) . . ?
C135 C134 C128 120.3(4) . . ?
C134 C135 C141 121.9(4) . . ?
C134 C135 C136 119.7(4) . . ?
C141 C135 C136 118.4(4) . . ?
C144 C136 C131 123.3(4) . . ?
C144 C136 C135 118.2(4) . . ?
C131 C136 C135 118.4(4) . . ?
C142 C141 C135 121.3(4) . . ?
C142 C141 H141 119.4 . . ?
C135 C141 H141 119.4 . . ?
C141 C142 C143 119.8(4) . . ?
C141 C142 H142 120.1 . . ?
C143 C142 H142 120.1 . . ?
C144 C143 C142 120.1(4) . . ?
C144 C143 H143 119.9 . . ?
C142 C143 H143 119.9 . . ?
C143 C144 C136 121.9(4) . . ?
C143 C144 H144 119.0 . . ?
C136 C144 H144 119.0 . . ?
C215 N211 N212 111.7(4) . . ?
C215 N211 C218 129.5(4) . . ?
N212 N211 C218 118.6(4) . . ?
C213 N212 N211 105.3(4) . . ?
C213 N212 Ag1 126.9(3) . . ?
N211 N212 Ag1 127.2(3) . . ?
N211 C215 C214 106.5(4) . . ?
N211 C215 C217 120.9(5) . . ?
C214 C215 C217 132.6(5) . . ?
C215 C214 C213 106.3(4) . . ?
C215 C214 H214 126.8 . . ?
C213 C214 H214 126.8 . . ?
N212 C213 C214 110.2(4) . . ?
N212 C213 C216 121.0(4) . . ?
C214 C213 C216 128.8(5) . . ?
C215 C217 H21A 109.5 . . ?
C215 C217 H21B 109.5 . . ?
H21A C217 H21B 109.5 . . ?
C215 C217 H21C 109.5 . . ?
H21A C217 H21C 109.5 . . ?
H21B C217 H21C 109.5 . . ?
C213 C216 H21D 109.5 . . ?
C213 C216 H21E 109.5 . . ?
H21D C216 H21E 109.5 . . ?
C213 C216 H21F 109.5 . . ?
H21D C216 H21F 109.5 . . ?
H21E C216 H21F 109.5 . . ?
N211 C218 C231 114.0(4) . . ?
N211 C218 H21G 108.8 . . ?
C231 C218 H21G 108.8 . . ?
N211 C218 H21H 108.8 . . ?
C231 C218 H21H 108.8 . . ?
H21G C218 H21H 107.7 . . ?
C225 N221 N222 113.4(4) . . ?
C225 N221 C228 128.6(4) . . ?
N222 N221 C228 117.8(4) . . ?
N221 N222 C223 104.1(4) . . ?
N221 N222 Ag2 129.7(3) . 3_756 ?
C223 N222 Ag2 126.0(3) . 3_756 ?
N221 C225 C224 106.1(4) . . ?
N221 C225 C227 123.8(4) . . ?
C224 C225 C227 130.0(5) . . ?
C225 C224 C223 105.7(4) . . ?
C225 C224 H224 127.1 . . ?
C223 C224 H224 127.1 . . ?
N222 C223 C224 110.6(4) . . ?
N222 C223 C226 120.0(4) . . ?
C224 C223 C226 129.3(4) . . ?
C225 C227 H22A 109.5 . . ?
C225 C227 H22B 109.5 . . ?
H22A C227 H22B 109.5 . . ?
C225 C227 H22C 109.5 . . ?
H22A C227 H22C 109.5 . . ?
H22B C227 H22C 109.5 . . ?
C223 C226 H22D 109.5 . . ?
C223 C226 H22E 109.5 . . ?
H22D C226 H22E 109.5 . . ?
C223 C226 H22F 109.5 . . ?
H22D C226 H22F 109.5 . . ?
H22E C226 H22F 109.5 . . ?
N221 C228 C234 114.3(3) . . ?
N221 C228 H22G 108.7 . . ?
C234 C228 H22G 108.7 . . ?
N221 C228 H22H 108.7 . . ?
C234 C228 H22H 108.7 . . ?
H22G C228 H22H 107.6 . . ?
C232 C231 C236 119.9(4) . . ?
C232 C231 C218 119.3(4) . . ?
C236 C231 C218 120.8(4) . . ?
C231 C232 C233 120.9(4) . . ?
C231 C232 H232 119.6 . . ?
C233 C232 H232 119.6 . . ?
C234 C233 C232 120.6(4) . . ?
C234 C233 H233 119.7 . . ?
C232 C233 H233 119.7 . . ?
C233 C234 C235 119.6(4) . . ?
C233 C234 C228 120.8(4) . . ?
C235 C234 C228 119.6(4) . . ?
C241 C235 C236 119.3(4) . . ?
C241 C235 C234 121.5(4) . . ?
C236 C235 C234 119.3(4) . . ?
C231 C236 C244 122.9(4) . . ?
C231 C236 C235 119.7(4) . . ?
C244 C236 C235 117.4(4) . . ?
C242 C241 C235 121.9(4) . . ?
C242 C241 H241 119.0 . . ?
C235 C241 H241 119.0 . . ?
C241 C242 C243 119.8(4) . . ?
C241 C242 H242 120.1 . . ?
C243 C242 H242 120.1 . . ?
C244 C243 C242 119.2(4) . . ?
C244 C243 H243 120.4 . . ?
C242 C243 H243 120.4 . . ?
C243 C244 C236 122.3(4) . . ?
C243 C244 H244 118.9 . . ?
C236 C244 H244 118.9 . . ?
C315 N311 N312 112.5(4) . . ?
C315 N311 C318 129.3(4) . . ?
N312 N311 C318 118.1(4) . . ?
C313 N312 N311 104.6(4) . . ?
C313 N312 Ag1 125.8(3) . . ?
N311 N312 Ag1 129.4(3) . . ?
N311 C315 C314 105.7(4) . . ?
N311 C315 C317 123.6(5) . . ?
C314 C315 C317 130.7(5) . . ?
C315 C314 C313 106.1(4) . . ?
C315 C314 H314 127.0 . . ?
C313 C314 H314 127.0 . . ?
N312 C313 C314 111.1(4) . . ?
N312 C313 C316 119.5(4) . . ?
C314 C313 C316 129.3(4) . . ?
C315 C317 H31A 109.5 . . ?
C315 C317 H31B 109.5 . . ?
H31A C317 H31B 109.5 . . ?
C315 C317 H31C 109.5 . . ?
H31A C317 H31C 109.5 . . ?
H31B C317 H31C 109.5 . . ?
C313 C316 H31D 109.5 . . ?
C313 C316 H31E 109.5 . . ?
H31D C316 H31E 109.5 . . ?
C313 C316 H31F 109.5 . . ?
H31D C316 H31F 109.5 . . ?
H31E C316 H31F 109.5 . . ?
N311 C318 C321 114.4(4) . . ?
N311 C318 H31G 108.7 . . ?
C321 C318 H31G 108.7 . . ?
N311 C318 H31H 108.7 . . ?
C321 C318 H31H 108.7 . . ?
H31G C318 H31H 107.6 . . ?
C322 C321 C326 119.6(4) . . ?
C322 C321 C318 120.9(4) . . ?
C326 C321 C318 119.6(4) . . ?
C321 C322 C323 120.7(4) . . ?
C321 C322 H322 119.6 . . ?
C323 C322 H322 119.6 . . ?
C324 C323 C322 121.5(4) . . ?
C324 C323 H323 119.3 . . ?
C322 C323 H323 119.3 . . ?
C323 C324 C325 119.5(4) . . ?
C323 C324 C418 120.8(4) . 2_654 ?
C325 C324 C418 119.7(4) . 2_654 ?
C324 C325 C331 123.1(4) . . ?
C324 C325 C326 119.6(4) . . ?
C331 C325 C326 117.3(4) . . ?
C334 C326 C325 118.9(4) . . ?
C334 C326 C321 122.0(4) . . ?
C325 C326 C321 119.0(4) . . ?
C332 C331 C325 121.0(5) . . ?
C332 C331 H331 119.5 . . ?
C325 C331 H331 119.5 . . ?
C331 C332 C333 121.2(5) . . ?
C331 C332 H332 119.4 . . ?
C333 C332 H332 119.4 . . ?
C334 C333 C332 119.5(5) . . ?
C334 C333 H333 120.2 . . ?
C332 C333 H333 120.2 . . ?
C333 C334 C326 121.7(5) . . ?
C333 C334 H334 119.1 . . ?
C326 C334 H334 119.1 . . ?
C415 N411 N412 105.6(4) . . ?
C415 N411 Ag2 125.6(3) . . ?
N412 N411 Ag2 128.6(3) . . ?
C413 N412 N411 111.5(4) . . ?
C413 N412 C418 130.4(4) . . ?
N411 N412 C418 118.2(4) . . ?
N412 C413 C414 106.3(4) . . ?
N412 C413 C416 121.9(5) . . ?
C414 C413 C416 131.8(5) . . ?
C413 C414 C415 106.8(4) . . ?
C413 C414 H414 126.6 . . ?
C415 C414 H414 126.6 . . ?
N411 C415 C414 109.9(5) . . ?
N411 C415 C417 120.4(4) . . ?
C414 C415 C417 129.7(5) . . ?
C413 C416 H41F 109.5 . . ?
C413 C416 H41G 109.5 . . ?
H41F C416 H41G 109.5 . . ?
C413 C416 H41H 109.5 . . ?
H41F C416 H41H 109.5 . . ?
H41G C416 H41H 109.5 . . ?
C415 C417 H41A 109.5 . . ?
C415 C417 H41B 109.5 . . ?
H41A C417 H41B 109.5 . . ?
C415 C417 H41C 109.5 . . ?
H41A C417 H41C 109.5 . . ?
H41B C417 H41C 109.5 . . ?
N412 C418 C324 111.8(4) . 2_655 ?
N412 C418 H41D 109.3 . . ?
C324 C418 H41D 109.3 2_655 . ?
N412 C418 H41E 109.3 . . ?
C324 C418 H41E 109.3 2_655 . ?
H41D C418 H41E 107.9 . . ?
O2 N1 O1 118.9(5) . . ?
O2 N1 O3 120.0(5) . . ?
O1 N1 O3 120.7(4) . . ?
O4X N2 O6Y 176.7(9) . . ?
O4X N2 O5X 120.06(7) . . ?
O6Y N2 O5X 63.2(9) . . ?
O4X N2 O4Y 56.7(9) . . ?
O6Y N2 O4Y 120.02(7) . . ?
O5X N2 O4Y 176.7(8) . . ?
O4X N2 O5Y 63.3(9) . . ?
O6Y N2 O5Y 120.01(7) . . ?
O5X N2 O5Y 56.8(9) . . ?
O4Y N2 O5Y 119.97(7) . . ?
O4X N2 O6X 120.01(7) . . ?
O6Y N2 O6X 56.7(8) . . ?
O5X N2 O6X 119.92(7) . . ?
O4Y N2 O6X 63.3(9) . . ?
O5Y N2 O6X 176.2(8) . . ?
N1SX C2SX C3SX 175.0(14) . . ?
C2SX C3SX H3S1 109.5 . . ?
C2SX C3SX H3S2 109.5 . . ?
H3S1 C3SX H3S2 109.5 . . ?
C2SX C3SX H3S3 109.5 . . ?
H3S1 C3SX H3S3 109.5 . . ?
H3S2 C3SX H3S3 109.5 . . ?
N1SY C2SY C3SY 176.9(16) . . ?
C2SY C3SY H3S4 109.5 . . ?
C2SY C3SY H3S5 109.5 . . ?
H3S4 C3SY H3S5 109.5 . . ?
C2SY C3SY H3S6 109.5 . . ?
H3S4 C3SY H3S6 109.5 . . ?
H3S5 C3SY H3S6 109.5 . . ?
N1SZ C2SZ C3SZ 175(2) . . ?
C2SZ C3SZ H3S7 109.5 . . ?
C2SZ C3SZ H3S8 109.5 . . ?
H3S7 C3SZ H3S8 109.5 . . ?
C2SZ C3SZ H3S9 109.5 . . ?
H3S7 C3SZ H3S9 109.5 . . ?
H3S8 C3SZ H3S9 109.5 . . ?

loop_
_geom_bond_atom_site_label_1
_geom_bond_atom_site_label_2
_geom_bond_distance
_geom_bond_site_symmetry_2
_geom_bond_publ_flag
Ag1 N112 2.216(4) . ?
Ag1 N212 2.247(4) . ?
Ag1 N312 2.259(4) . ?
Ag2 N122 2.228(3) . ?
Ag2 N222 2.243(4) 3_746 ?
Ag2 N411 2.269(4) . ?
N111 C115 1.355(6) . ?
N111 N112 1.364(5) . ?
N111 C118 1.454(6) . ?
N112 C113 1.325(6) . ?
C115 C114 1.362(7) . ?
C115 C117 1.499(6) . ?
C114 C113 1.405(6) . ?
C114 H114 0.9500 . ?
C113 C116 1.501(7) . ?
C117 H11A 0.9800 . ?
C117 H11B 0.9800 . ?
C117 H11C 0.9800 . ?
C116 H11D 0.9800 . ?
C116 H11E 0.9800 . ?
C116 H11F 0.9800 . ?
C118 C131 1.516(5) . ?
C118 H11G 0.9900 . ?
C118 H11H 0.9900 . ?
N121 C125 1.352(6) . ?
N121 N122 1.360(5) . ?
N121 C128 1.446(6) . ?
N122 C123 1.331(6) . ?
C125 C124 1.388(7) . ?
C125 C127 1.487(6) . ?
C124 C123 1.392(6) . ?
C124 H124 0.9500 . ?
C123 C126 1.492(6) . ?
C127 H12A 0.9800 . ?
C127 H12B 0.9800 . ?
C127 H12C 0.9800 . ?
C126 H12D 0.9800 . ?
C126 H12E 0.9800 . ?
C126 H12F 0.9800 . ?
C128 C134 1.504(6) . ?
C128 H12G 0.9900 . ?
C128 H12H 0.9900 . ?
C131 C132 1.367(6) . ?
C131 C136 1.424(6) . ?
C132 C133 1.415(6) . ?
C132 H132 0.9500 . ?
C133 C134 1.387(6) . ?
C133 H133 0.9500 . ?
C134 C135 1.421(6) . ?
C135 C141 1.433(6) . ?
C135 C136 1.444(6) . ?
C136 C144 1.405(6) . ?
C141 C142 1.374(7) . ?
C141 H141 0.9500 . ?
C142 C143 1.418(7) . ?
C142 H142 0.9500 . ?
C143 C144 1.381(7) . ?
C143 H143 0.9500 . ?
C144 H144 0.9500 . ?
N211 C215 1.364(6) . ?
N211 N212 1.366(5) . ?
N211 C218 1.444(6) . ?
N212 C213 1.337(6) . ?
C215 C214 1.364(8) . ?
C215 C217 1.487(7) . ?
C214 C213 1.412(7) . ?
C214 H214 0.9500 . ?
C213 C216 1.479(7) . ?
C217 H21A 0.9800 . ?
C217 H21B 0.9800 . ?
C217 H21C 0.9800 . ?
C216 H21D 0.9800 . ?
C216 H21E 0.9800 . ?
C216 H21F 0.9800 . ?
C218 C231 1.520(6) . ?
C218 H21G 0.9900 . ?
C218 H21H 0.9900 . ?
N221 C225 1.340(6) . ?
N221 N222 1.348(5) . ?
N221 C228 1.479(5) . ?
N222 C223 1.350(6) . ?
N222 Ag2 2.243(4) 3_756 ?
C225 C224 1.377(7) . ?
C225 C227 1.508(7) . ?
C224 C223 1.396(7) . ?
C224 H224 0.9500 . ?
C223 C226 1.504(6) . ?
C227 H22A 0.9800 . ?
C227 H22B 0.9800 . ?
C227 H22C 0.9800 . ?
C226 H22D 0.9800 . ?
C226 H22E 0.9800 . ?
C226 H22F 0.9800 . ?
C228 C234 1.515(6) . ?
C228 H22G 0.9900 . ?
C228 H22H 0.9900 . ?
C231 C232 1.371(6) . ?
C231 C236 1.419(7) . ?
C232 C233 1.420(6) . ?
C232 H232 0.9500 . ?
C233 C234 1.378(6) . ?
C233 H233 0.9500 . ?
C234 C235 1.430(6) . ?
C235 C241 1.414(6) . ?
C235 C236 1.422(6) . ?
C236 C244 1.420(6) . ?
C241 C242 1.375(7) . ?
C241 H241 0.9500 . ?
C242 C243 1.402(7) . ?
C242 H242 0.9500 . ?
C243 C244 1.395(7) . ?
C243 H243 0.9500 . ?
C244 H244 0.9500 . ?
N311 C315 1.351(6) . ?
N311 N312 1.373(5) . ?
N311 C318 1.457(6) . ?
N312 C313 1.336(6) . ?
C315 C314 1.390(7) . ?
C315 C317 1.489(7) . ?
C314 C313 1.396(7) . ?
C314 H314 0.9500 . ?
C313 C316 1.497(7) . ?
C317 H31A 0.9800 . ?
C317 H31B 0.9800 . ?
C317 H31C 0.9800 . ?
C316 H31D 0.9800 . ?
C316 H31E 0.9800 . ?
C316 H31F 0.9800 . ?
C318 C321 1.511(6) . ?
C318 H31G 0.9900 . ?
C318 H31H 0.9900 . ?
C321 C322 1.370(6) . ?
C321 C326 1.434(6) . ?
C322 C323 1.420(6) . ?
C322 H322 0.9500 . ?
C323 C324 1.363(7) . ?
C323 H323 0.9500 . ?
C324 C325 1.424(7) . ?
C324 C418 1.524(6) 2_654 ?
C325 C331 1.429(6) . ?
C325 C326 1.432(6) . ?
C326 C334 1.417(6) . ?
C331 C332 1.374(7) . ?
C331 H331 0.9500 . ?
C332 C333 1.390(8) . ?
C332 H332 0.9500 . ?
C333 C334 1.367(7) . ?
C333 H333 0.9500 . ?
C334 H334 0.9500 . ?
N411 C415 1.339(6) . ?
N411 N412 1.373(5) . ?
N412 C413 1.359(6) . ?
N412 C418 1.459(7) . ?
C413 C414 1.372(8) . ?
C413 C416 1.481(7) . ?
C414 C415 1.405(7) . ?
C414 H414 0.9500 . ?
C415 C417 1.508(7) . ?
C416 H41F 0.9800 . ?
C416 H41G 0.9800 . ?
C416 H41H 0.9800 . ?
C417 H41A 0.9800 . ?
C417 H41B 0.9800 . ?
C417 H41C 0.9800 . ?
C418 C324 1.524(6) 2_655 ?
C418 H41D 0.9900 . ?
C418 H41E 0.9900 . ?
N1 O2 1.221(6) . ?
N1 O1 1.234(6) . ?
N1 O3 1.245(6) . ?
N2 O4X 1.247(3) . ?
N2 O6Y 1.247(3) . ?
N2 O5X 1.247(3) . ?
N2 O4Y 1.247(3) . ?
N2 O5Y 1.247(3) . ?
N2 O6X 1.248(3) . ?
N1SX C2SX 1.151(14) . ?
C2SX C3SX 1.568(12) . ?
C3SX H3S1 0.9800 . ?
C3SX H3S2 0.9800 . ?
C3SX H3S3 0.9800 . ?
N1SY C2SY 1.071(13) . ?
C2SY C3SY 1.511(14) . ?
C3SY H3S4 0.9800 . ?
C3SY H3S5 0.9800 . ?
C3SY H3S6 0.9800 . ?
N1SZ C2SZ 1.030(16) . ?
C2SZ C3SZ 1.476(15) . ?
C3SZ H3S7 0.9800 . ?
C3SZ H3S8 0.9800 . ?
C3SZ H3S9 0.9800 . ?

loop_
_geom_torsion_atom_site_label_1
_geom_torsion_atom_site_label_2
_geom_torsion_atom_site_label_3
_geom_torsion_atom_site_label_4
_geom_torsion
_geom_torsion_site_symmetry_1
_geom_torsion_site_symmetry_2
_geom_torsion_site_symmetry_3
_geom_torsion_site_symmetry_4
_geom_torsion_publ_flag
C115 N111 N112 C113 -0.1(4) . . . . ?
C118 N111 N112 C113 178.7(3) . . . . ?
C115 N111 N112 Ag1 -170.7(3) . . . . ?
C118 N111 N112 Ag1 8.0(5) . . . . ?
N212 Ag1 N112 C113 49.3(4) . . . . ?
N312 Ag1 N112 C113 -109.0(4) . . . . ?
N212 Ag1 N112 N111 -142.3(3) . . . . ?
N312 Ag1 N112 N111 59.5(4) . . . . ?
N112 N111 C115 C114 0.4(5) . . . . ?
C118 N111 C115 C114 -178.1(4) . . . . ?
N112 N111 C115 C117 179.4(4) . . . . ?
C118 N111 C115 C117 0.9(7) . . . . ?
N111 C115 C114 C113 -0.6(5) . . . . ?
C117 C115 C114 C113 -179.5(5) . . . . ?
N111 N112 C113 C114 -0.3(5) . . . . ?
Ag1 N112 C113 C114 170.0(3) . . . . ?
N111 N112 C113 C116 179.4(4) . . . . ?
Ag1 N112 C113 C116 -10.4(6) . . . . ?
C115 C114 C113 N112 0.5(5) . . . . ?
C115 C114 C113 C116 -179.1(4) . . . . ?
C115 N111 C118 C131 100.3(5) . . . . ?
N112 N111 C118 C131 -78.1(5) . . . . ?
C125 N121 N122 C123 0.4(5) . . . . ?
C128 N121 N122 C123 177.5(4) . . . . ?
C125 N121 N122 Ag2 -170.5(3) . . . . ?
C128 N121 N122 Ag2 6.7(5) . . . . ?
N222 Ag2 N122 C123 -108.9(3) 3_746 . . . ?
N411 Ag2 N122 C123 48.3(4) . . . . ?
N222 Ag2 N122 N121 60.1(4) 3_746 . . . ?
N411 Ag2 N122 N121 -142.7(3) . . . . ?
N122 N121 C125 C124 -0.4(5) . . . . ?
C128 N121 C125 C124 -177.2(4) . . . . ?
N122 N121 C125 C127 179.9(4) . . . . ?
C128 N121 C125 C127 3.2(7) . . . . ?
N121 C125 C124 C123 0.3(5) . . . . ?
C127 C125 C124 C123 179.9(5) . . . . ?
N121 N122 C123 C124 -0.2(5) . . . . ?
Ag2 N122 C123 C124 170.7(3) . . . . ?
N121 N122 C123 C126 -179.0(4) . . . . ?
Ag2 N122 C123 C126 -8.2(6) . . . . ?
C125 C124 C123 N122 -0.1(5) . . . . ?
C125 C124 C123 C126 178.6(5) . . . . ?
C125 N121 C128 C134 103.0(5) . . . . ?
N122 N121 C128 C134 -73.5(5) . . . . ?
N111 C118 C131 C132 -27.3(6) . . . . ?
N111 C118 C131 C136 152.9(4) . . . . ?
C136 C131 C132 C133 0.4(6) . . . . ?
C118 C131 C132 C133 -179.5(4) . . . . ?
C131 C132 C133 C134 -3.0(7) . . . . ?
C132 C133 C134 C135 1.5(6) . . . . ?
C132 C133 C134 C128 -179.8(4) . . . . ?
N121 C128 C134 C133 -26.0(5) . . . . ?
N121 C128 C134 C135 152.7(4) . . . . ?
C133 C134 C135 C141 -176.6(4) . . . . ?
C128 C134 C135 C141 4.7(6) . . . . ?
C133 C134 C135 C136 2.5(6) . . . . ?
C128 C134 C135 C136 -176.2(4) . . . . ?
C132 C131 C136 C144 -176.6(4) . . . . ?
C118 C131 C136 C144 3.2(6) . . . . ?
C132 C131 C136 C135 3.6(6) . . . . ?
C118 C131 C136 C135 -176.6(4) . . . . ?
C134 C135 C136 C144 175.2(4) . . . . ?
C141 C135 C136 C144 -5.7(6) . . . . ?
C134 C135 C136 C131 -5.0(6) . . . . ?
C141 C135 C136 C131 174.2(4) . . . . ?
C134 C135 C141 C142 -176.8(4) . . . . ?
C136 C135 C141 C142 4.1(6) . . . . ?
C135 C141 C142 C143 0.3(6) . . . . ?
C141 C142 C143 C144 -3.2(6) . . . . ?
C142 C143 C144 C136 1.4(6) . . . . ?
C131 C136 C144 C143 -176.8(4) . . . . ?
C135 C136 C144 C143 3.0(6) . . . . ?
C215 N211 N212 C213 -0.2(5) . . . . ?
C218 N211 N212 C213 -174.9(4) . . . . ?
C215 N211 N212 Ag1 -172.0(3) . . . . ?
C218 N211 N212 Ag1 13.3(5) . . . . ?
N112 Ag1 N212 C213 -109.1(4) . . . . ?
N312 Ag1 N212 C213 52.1(4) . . . . ?
N112 Ag1 N212 N211 61.0(4) . . . . ?
N312 Ag1 N212 N211 -137.8(3) . . . . ?
N212 N211 C215 C214 0.6(5) . . . . ?
C218 N211 C215 C214 174.5(4) . . . . ?
N212 N211 C215 C217 -178.6(4) . . . . ?
C218 N211 C215 C217 -4.7(7) . . . . ?
N211 C215 C214 C213 -0.7(5) . . . . ?
C217 C215 C214 C213 178.4(5) . . . . ?
N211 N212 C213 C214 -0.2(5) . . . . ?
Ag1 N212 C213 C214 171.6(3) . . . . ?
N211 N212 C213 C216 177.6(4) . . . . ?
Ag1 N212 C213 C216 -10.6(6) . . . . ?
C215 C214 C213 N212 0.6(5) . . . . ?
C215 C214 C213 C216 -177.0(5) . . . . ?
C215 N211 C218 C231 111.0(5) . . . . ?
N212 N211 C218 C231 -75.5(5) . . . . ?
C225 N221 N222 C223 -0.8(5) . . . . ?
C228 N221 N222 C223 -176.3(3) . . . . ?
C225 N221 N222 Ag2 -175.5(3) . . . 3_756 ?
C228 N221 N222 Ag2 9.1(5) . . . 3_756 ?
N222 N221 C225 C224 0.8(5) . . . . ?
C228 N221 C225 C224 175.7(4) . . . . ?
N222 N221 C225 C227 179.2(4) . . . . ?
C228 N221 C225 C227 -5.9(7) . . . . ?
N221 C225 C224 C223 -0.4(5) . . . . ?
C227 C225 C224 C223 -178.8(5) . . . . ?
N221 N222 C223 C224 0.5(5) . . . . ?
Ag2 N222 C223 C224 175.4(3) 3_756 . . . ?
N221 N222 C223 C226 -178.6(4) . . . . ?
Ag2 N222 C223 C226 -3.7(6) 3_756 . . . ?
C225 C224 C223 N222 -0.1(5) . . . . ?
C225 C224 C223 C226 179.0(5) . . . . ?
C225 N221 C228 C234 107.1(5) . . . . ?
N222 N221 C228 C234 -78.2(5) . . . . ?
N211 C218 C231 C232 -36.1(6) . . . . ?
N211 C218 C231 C236 144.5(4) . . . . ?
C236 C231 C232 C233 0.2(6) . . . . ?
C218 C231 C232 C233 -179.2(4) . . . . ?
C231 C232 C233 C234 -2.4(6) . . . . ?
C232 C233 C234 C235 1.5(6) . . . . ?
C232 C233 C234 C228 -177.1(4) . . . . ?
N221 C228 C234 C233 -25.8(6) . . . . ?
N221 C228 C234 C235 155.6(4) . . . . ?
C233 C234 C235 C241 -178.1(4) . . . . ?
C228 C234 C235 C241 0.5(6) . . . . ?
C233 C234 C235 C236 1.6(6) . . . . ?
C228 C234 C235 C236 -179.9(4) . . . . ?
C232 C231 C236 C244 -177.7(4) . . . . ?
C218 C231 C236 C244 1.7(6) . . . . ?
C232 C231 C236 C235 2.9(6) . . . . ?
C218 C231 C236 C235 -177.7(4) . . . . ?
C241 C235 C236 C231 175.9(4) . . . . ?
C234 C235 C236 C231 -3.8(6) . . . . ?
C241 C235 C236 C244 -3.6(6) . . . . ?
C234 C235 C236 C244 176.7(4) . . . . ?
C236 C235 C241 C242 2.1(6) . . . . ?
C234 C235 C241 C242 -178.2(4) . . . . ?
C235 C241 C242 C243 -0.1(7) . . . . ?
C241 C242 C243 C244 -0.2(6) . . . . ?
C242 C243 C244 C236 -1.5(6) . . . . ?
C231 C236 C244 C243 -176.1(4) . . . . ?
C235 C236 C244 C243 3.4(6) . . . . ?
C315 N311 N312 C313 -0.7(5) . . . . ?
C318 N311 N312 C313 -178.2(4) . . . . ?
C315 N311 N312 Ag1 -175.7(3) . . . . ?
C318 N311 N312 Ag1 6.8(5) . . . . ?
N112 Ag1 N312 C313 53.4(4) . . . . ?
N212 Ag1 N312 C313 -107.4(4) . . . . ?
N112 Ag1 N312 N311 -132.6(3) . . . . ?
N212 Ag1 N312 N311 66.7(4) . . . . ?
N312 N311 C315 C314 0.6(5) . . . . ?
C318 N311 C315 C314 177.8(4) . . . . ?
N312 N311 C315 C317 179.9(4) . . . . ?
C318 N311 C315 C317 -2.9(7) . . . . ?
N311 C315 C314 C313 -0.3(5) . . . . ?
C317 C315 C314 C313 -179.5(5) . . . . ?
N311 N312 C313 C314 0.5(5) . . . . ?
Ag1 N312 C313 C314 175.7(3) . . . . ?
N311 N312 C313 C316 -179.3(4) . . . . ?
Ag1 N312 C313 C316 -4.1(6) . . . . ?
C315 C314 C313 N312 -0.1(5) . . . . ?
C315 C314 C313 C316 179.6(5) . . . . ?
C315 N311 C318 C321 102.1(5) . . . . ?
N312 N311 C318 C321 -80.9(5) . . . . ?
N311 C318 C321 C322 -25.7(6) . . . . ?
N311 C318 C321 C326 154.1(4) . . . . ?
C326 C321 C322 C323 0.7(6) . . . . ?
C318 C321 C322 C323 -179.6(4) . . . . ?
C321 C322 C323 C324 -1.6(6) . . . . ?
C322 C323 C324 C325 -0.6(6) . . . . ?
C322 C323 C324 C418 -179.4(4) . . . 2_654 ?
C323 C324 C325 C331 -176.7(4) . . . . ?
C418 C324 C325 C331 2.1(6) 2_654 . . . ?
C323 C324 C325 C326 3.6(6) . . . . ?
C418 C324 C325 C326 -177.6(4) 2_654 . . . ?
C324 C325 C326 C334 174.4(4) . . . . ?
C331 C325 C326 C334 -5.3(6) . . . . ?
C324 C325 C326 C321 -4.4(6) . . . . ?
C331 C325 C326 C321 175.8(4) . . . . ?
C322 C321 C326 C334 -176.5(4) . . . . ?
C318 C321 C326 C334 3.7(6) . . . . ?
C322 C321 C326 C325 2.3(6) . . . . ?
C318 C321 C326 C325 -177.5(4) . . . . ?
C324 C325 C331 C332 -176.3(4) . . . . ?
C326 C325 C331 C332 3.5(6) . . . . ?
C325 C331 C332 C333 0.0(7) . . . . ?
C331 C332 C333 C334 -1.7(7) . . . . ?
C332 C333 C334 C326 -0.3(7) . . . . ?
C325 C326 C334 C333 3.9(6) . . . . ?
C321 C326 C334 C333 -177.3(4) . . . . ?
N122 Ag2 N411 C415 -107.6(4) . . . . ?
N222 Ag2 N411 C415 53.1(4) 3_746 . . . ?
N122 Ag2 N411 N412 65.6(4) . . . . ?
N222 Ag2 N411 N412 -133.7(3) 3_746 . . . ?
C415 N411 N412 C413 0.0(5) . . . . ?
Ag2 N411 N412 C413 -174.3(3) . . . . ?
C415 N411 N412 C418 -179.8(4) . . . . ?
Ag2 N411 N412 C418 6.0(6) . . . . ?
N411 N412 C413 C414 -0.2(5) . . . . ?
C418 N412 C413 C414 179.5(4) . . . . ?
N411 N412 C413 C416 179.1(4) . . . . ?
C418 N412 C413 C416 -1.2(8) . . . . ?
N412 C413 C414 C415 0.4(5) . . . . ?
C416 C413 C414 C415 -178.8(5) . . . . ?
N412 N411 C415 C414 0.3(5) . . . . ?
Ag2 N411 C415 C414 174.8(3) . . . . ?
N412 N411 C415 C417 179.9(4) . . . . ?
Ag2 N411 C415 C417 -5.6(6) . . . . ?
C413 C414 C415 N411 -0.5(5) . . . . ?
C413 C414 C415 C417 180.0(5) . . . . ?
C413 N412 C418 C324 105.0(5) . . . 2_655 ?
N411 N412 C418 C324 -75.3(5) . . . 2_655 ?
